data_7238803
loop_
_publ_author_name
'Liu, Jin-Jian'
'Liu, Zu-Liang'
'Cheng, Jian'
'Fang, Dong'

_publ_section_title
;
 Synthesis, crystal structure and properties of energetic complexes
 constructed from transition metal cations (Fe and Co) and ANPyO
;
_journal_issue 9
_journal_name_full 'RSC Advances'
_journal_page_first 2917
_journal_paper_doi 10.1039/c2ra22839d
_journal_volume 3
_journal_year 2013
_chemical_formula_sum 'C24 H34 Fe N18 O18.5'
_chemical_formula_weight 926.54
_space_group_IT_number 2
_space_group_name_Hall '-P 1'
_space_group_name_H-M_alt 'P -1'
_symmetry_cell_setting triclinic
_symmetry_space_group_name_H-M 'P -1'
_atom_sites_solution_hydrogens geom
_atom_sites_solution_primary direct
_atom_sites_solution_secondary difmap
_audit_creation_method SHELXL-97
_cell_angle_alpha 68.45(3)
_cell_angle_beta 89.43(3)
_cell_angle_gamma 73.76(3)
_cell_formula_units_Z 2
_cell_length_a 11.715(2)
_cell_length_b 12.900(3)
_cell_length_c 14.978(3)
_cell_measurement_reflns_used 25
_cell_measurement_temperature 293(2)
_cell_measurement_theta_max 12
_cell_measurement_theta_min 9
_cell_volume 2010.4(9)
_computing_structure_refinement 'SHELXL-97 (Sheldrick, 1997)'
_computing_structure_solution 'SHELXS-97 (Sheldrick, 1990)'
_diffrn_ambient_temperature 293(2)
_diffrn_measured_fraction_theta_full 0.996
_diffrn_measured_fraction_theta_max 0.996
_diffrn_measurement_device_type 'Nonius CAD4'
_diffrn_measurement_method \w/2\q
_diffrn_radiation_monochromator graphite
_diffrn_radiation_source 'fine-focus sealed tube'
_diffrn_radiation_type MoK\a
_diffrn_radiation_wavelength 0.71073
_diffrn_reflns_av_R_equivalents 0.0729
_diffrn_reflns_av_sigmaI/netI 0.1204
_diffrn_reflns_limit_h_max 14
_diffrn_reflns_limit_h_min 0
_diffrn_reflns_limit_k_max 15
_diffrn_reflns_limit_k_min -14
_diffrn_reflns_limit_l_max 18
_diffrn_reflns_limit_l_min -18
_diffrn_reflns_number 7728
_diffrn_reflns_theta_full 25.37
_diffrn_reflns_theta_max 25.37
_diffrn_reflns_theta_min 1.47
_diffrn_standards_decay_% 1
_diffrn_standards_interval_count 200
_diffrn_standards_interval_time 2h
_diffrn_standards_number 3
_exptl_absorpt_coefficient_mu 0.472
_exptl_absorpt_correction_T_max 0.9543
_exptl_absorpt_correction_T_min 0.9116
_exptl_absorpt_correction_type psi-scan
_exptl_crystal_density_diffrn 1.531
_exptl_crystal_density_method 'not measured'
_exptl_crystal_F_000 956
_exptl_crystal_size_max 0.20
_exptl_crystal_size_mid 0.10
_exptl_crystal_size_min 0.10
_refine_diff_density_max 0.404
_refine_diff_density_min -0.415
_refine_diff_density_rms 0.067
_refine_ls_extinction_method none
_refine_ls_goodness_of_fit_ref 1.001
_refine_ls_hydrogen_treatment constr
_refine_ls_matrix_type full
_refine_ls_number_parameters 559
_refine_ls_number_reflns 7338
_refine_ls_number_restraints 2
_refine_ls_restrained_S_all 1.002
_refine_ls_R_factor_all 0.1680
_refine_ls_R_factor_gt 0.0763
_refine_ls_shift/su_max 0.000
_refine_ls_shift/su_mean 0.000
_refine_ls_structure_factor_coef Fsqd
_refine_ls_weighting_details 'calc w=1/[\s^2^(Fo^2^)+(0.0580P)^2^+0.0000P] where P=(Fo^2^+2Fc^2^)/3'
_refine_ls_weighting_scheme calc
_refine_ls_wR_factor_gt 0.1336
_refine_ls_wR_factor_ref 0.1669
_reflns_number_gt 3601
_reflns_number_total 7338
_reflns_threshold_expression >2sigma(I)
_cod_data_source_file c2ra22839d.txt
_cod_data_source_block q
_cod_depositor_comments
;
The following automatic conversions were performed:

data item '_symmetry_cell_setting' value 'Triclinic' was changed to
'triclinic' in accordance with the
/home/saulius/struct/COD-crude-data/automatic-downloads/DataCite-retrospective/RSC/depositions/lib/dictionaries/cif_core.dic
dictionary named 'cif_core.dic' version 2.4.2 last updated on
2011-04-26.

Automatic conversion script
Id: cif_fix_values 6909 2019-04-08 15:41:33Z antanas 
;
_cod_original_cell_volume 2010.4(8)
_cod_original_sg_symbol_H-M P-1
_cod_original_formula_sum 'C24 H34 Fe N18 O18.50'
_cod_database_code 7238803

loop_
_symmetry_equiv_pos_as_xyz
'x, y, z'
'-x, -y, -z'

loop_
_atom_site_label
_atom_site_type_symbol
_atom_site_fract_x
_atom_site_fract_y
_atom_site_fract_z
_atom_site_U_iso_or_equiv
_atom_site_adp_type
_atom_site_occupancy
_atom_site_symmetry_multiplicity
_atom_site_calc_flag
_atom_site_refinement_flags
Fe Fe 0.18752(6) -0.04374(6) 0.62902(5) 0.0428(2) Uani 1 1 d U
N1 N 0.0352(4) 0.1873(4) 0.5947(3) 0.0552(12) Uani 1 1 d .
C1 C -0.0458(7) 0.2824(5) 0.5424(5) 0.090(2) Uani 1 1 d .
O1 O -0.2000(9) 0.5107(8) 0.4405(7) 0.204(4) Uani 1 1 d .
N2 N -0.1282(5) 0.2784(4) 0.4848(3) 0.092(2) Uani 1 1 d .
H2A H -0.1279 0.2128 0.4823 0.111 Uiso 1 1 calc R
H2B H -0.1821 0.3415 0.4500 0.111 Uiso 1 1 calc R
O2 O -0.1277(9) 0.5792(8) 0.5325(7) 0.223(4) Uani 1 1 d .
C2 C -0.0502(7) 0.3813(7) 0.5633(5) 0.088(2) Uani 1 1 d U
C3 C 0.0253(6) 0.3747(6) 0.6396(5) 0.087(2) Uani 1 1 d .
H3A H 0.0215 0.4404 0.6531 0.104 Uiso 1 1 calc R
O3 O 0.1680(7) 0.3464(5) 0.7890(4) 0.166(3) Uani 1 1 d .
N3 N -0.1295(11) 0.4932(11) 0.5111(9) 0.169(4) Uani 1 1 d U
O4 O 0.2513(5) 0.1683(5) 0.8182(3) 0.0963(17) Uani 1 1 d .
N4 N 0.1805(6) 0.2584(6) 0.7706(4) 0.0873(19) Uani 1 1 d .
C4 C 0.1050(7) 0.2671(6) 0.6936(5) 0.085(2) Uani 1 1 d .
O5 O 0.6122(4) -0.1633(4) 0.6201(3) 0.0772(13) Uani 1 1 d .
N5 N 0.2895(4) -0.0722(4) 0.4613(3) 0.0520(11) Uani 1 1 d .
C5 C 0.1162(5) 0.1683(5) 0.6677(4) 0.0526(14) Uani 1 1 d .
O6 O 0.7074(3) -0.2034(3) 0.5079(3) 0.0701(12) Uani 1 1 d .
C6 C 0.3906(5) -0.0995(4) 0.5211(4) 0.0453(12) Uani 1 1 d .
N6 N 0.1789(4) -0.0340(4) 0.3231(3) 0.0687(14) Uani 1 1 d .
H6A H 0.1167 -0.0144 0.3511 0.082 Uiso 1 1 calc R
H6B H 0.1710 -0.0303 0.2649 0.082 Uiso 1 1 calc R
O7 O 0.5067(5) -0.1585(5) 0.2222(3) 0.1112(19) Uani 1 1 d .
C7 C 0.4977(5) -0.1352(5) 0.4866(4) 0.0542(14) Uani 1 1 d .
N7 N 0.4043(6) -0.1152(6) 0.2432(4) 0.0873(19) Uani 1 1 d .
N8 N 0.6127(4) -0.1708(4) 0.5389(4) 0.0647(14) Uani 1 1 d .
O8 O 0.3147(5) -0.0785(6) 0.1903(4) 0.122(2) Uani 1 1 d .
C8 C 0.5017(5) -0.1398(5) 0.3947(4) 0.0690(17) Uani 1 1 d .
H8A H 0.5749 -0.1657 0.3731 0.083 Uiso 1 1 calc R
N9 N 0.0785(4) -0.2252(4) 0.7202(3) 0.0477(11) Uani 1 1 d .
O9 O 0.3477(4) -0.3404(4) 0.9387(3) 0.0961(17) Uani 1 1 d .
C9 C 0.3985(5) -0.1062(5) 0.3368(4) 0.0524(14) Uani 1 1 d .
N10 N -0.0899(4) -0.2373(4) 0.6554(3) 0.0708(15) Uani 1 1 d .
H10A H -0.0914 -0.1729 0.6090 0.085 Uiso 1 1 calc R
H10B H -0.1444 -0.2700 0.6548 0.085 Uiso 1 1 calc R
C10 C 0.2865(5) -0.0695(4) 0.3693(3) 0.0478(13) Uani 1 1 d .
O10 O 0.3032(5) -0.4979(5) 1.0058(4) 0.138(2) Uani 1 1 d .
C11 C 0.1719(4) -0.2545(4) 0.7870(3) 0.0453(12) Uani 1 1 d .
N11 N -0.0686(5) -0.4536(5) 0.8251(4) 0.0799(16) Uani 1 1 d .
O11 O -0.0468(5) -0.5434(4) 0.9036(3) 0.1156(19) Uani 1 1 d .
N12 N 0.2882(5) -0.4056(5) 0.9402(4) 0.0800(17) Uani 1 1 d .
C12 C 0.1885(6) -0.3565(5) 0.8670(4) 0.0647(17) Uani 1 1 d .
O12 O -0.1475(4) -0.4304(4) 0.7657(4) 0.1014(18) Uani 1 1 d .
O13 O 0.0463(3) 0.0988(3) 0.5655(3) 0.0593(10) Uani 1 1 d U
N13 N 0.2004(4) 0.0707(4) 0.6925(3) 0.0562(12) Uani 1 1 d .
H13A H 0.2597 0.0539 0.7339 0.067 Uiso 1 1 calc R
C13 C 0.1097(6) -0.4243(5) 0.8796(4) 0.0643(16) Uani 1 1 d .
H13B H 0.1209 -0.4929 0.9336 0.077 Uiso 1 1 calc R
O14 O 0.1813(3) -0.0372(3) 0.4931(2) 0.0592(10) Uani 1 1 d .
N14 N 0.3660(4) -0.0866(3) 0.6018(3) 0.0493(11) Uani 1 1 d .
H14A H 0.4220 -0.0956 0.6431 0.059 Uiso 1 1 calc R
C14 C 0.0173(5) -0.3868(5) 0.8111(4) 0.0597(15) Uani 1 1 d .
O15 O 0.0600(3) -0.1237(3) 0.6419(2) 0.0610(10) Uani 1 1 d .
N15 N 0.2345(4) -0.1807(4) 0.7604(3) 0.0545(12) Uani 1 1 d .
H15A H 0.2948 -0.1893 0.7976 0.065 Uiso 1 1 calc R
C15 C -0.0027(5) -0.2864(5) 0.7283(4) 0.0590(15) Uani 1 1 d .
O16 O 0.5541(5) 0.1111(5) 0.1969(3) 0.1104(18) Uani 1 1 d .
N16 N 0.3941(5) 0.1688(6) 0.0907(4) 0.0836(18) Uani 1 1 d .
C16 C 0.4993(12) 0.1197(12) 0.1167(11) 0.335(14) Uani 1 1 d .
H16B H 0.5445 0.0858 0.0777 0.402 Uiso 1 1 calc R
C17 C 0.3144(13) 0.2224(10) 0.1443(13) 0.290(10) Uani 1 1 d .
H17A H 0.3573 0.2128 0.2025 0.435 Uiso 1 1 calc R
H17B H 0.2515 0.1865 0.1603 0.435 Uiso 1 1 calc R
H17C H 0.2807 0.3041 0.1062 0.435 Uiso 1 1 calc R
C18 C 0.3205(12) 0.1870(12) 0.0116(9) 0.232(6) Uani 1 1 d .
H18A H 0.3664 0.1534 -0.0297 0.348 Uiso 1 1 calc R
H18B H 0.2854 0.2693 -0.0232 0.348 Uiso 1 1 calc R
H18C H 0.2584 0.1510 0.0329 0.348 Uiso 1 1 calc R
O17 O 0.6707(7) 0.3760(6) 0.3531(5) 0.174(3) Uani 1 1 d .
N17 N 0.5382(6) 0.5013(6) 0.2293(5) 0.111(2) Uani 1 1 d .
C19 C 0.6321(9) 0.4742(9) 0.2850(7) 0.141(4) Uani 1 1 d .
H19A H 0.6737 0.5286 0.2752 0.170 Uiso 1 1 calc R
C20 C 0.4937(10) 0.6175(7) 0.1593(7) 0.189(6) Uani 1 1 d .
H20A H 0.5413 0.6638 0.1672 0.284 Uiso 1 1 calc R
H20B H 0.4122 0.6507 0.1679 0.284 Uiso 1 1 calc R
H20C H 0.4978 0.6162 0.0956 0.284 Uiso 1 1 calc R
C21 C 0.4769(9) 0.4150(10) 0.2389(8) 0.187(5) Uani 1 1 d .
H21A H 0.5147 0.3448 0.2933 0.280 Uiso 1 1 calc R
H21B H 0.4805 0.3982 0.1814 0.280 Uiso 1 1 calc R
H21C H 0.3949 0.4448 0.2483 0.280 Uiso 1 1 calc R
O18 O 1.0357(7) 0.0753(8) 0.1357(5) 0.194(4) Uani 1 1 d .
N18 N 0.9082(6) 0.1396(7) 0.0076(5) 0.097(2) Uani 1 1 d .
C22 C 1.0021(12) 0.1510(11) 0.0447(10) 0.187(5) Uani 1 1 d .
H22A H 1.0410 0.2054 0.0117 0.224 Uiso 1 1 calc R
C23 C 0.8872(11) 0.2212(10) -0.0903(9) 0.235(7) Uani 1 1 d .
H23A H 0.9460 0.2625 -0.1025 0.352 Uiso 1 1 calc R
H23B H 0.8089 0.2757 -0.1012 0.352 Uiso 1 1 calc R
H23C H 0.8928 0.1801 -0.1330 0.352 Uiso 1 1 calc R
C24 C 0.8267(13) 0.0783(8) 0.0384(8) 0.216(7) Uani 1 1 d .
H24A H 0.8466 0.0304 0.1058 0.324 Uiso 1 1 calc R
H24B H 0.8287 0.0298 0.0024 0.324 Uiso 1 1 calc R
H24C H 0.7481 0.1321 0.0285 0.324 Uiso 1 1 calc R
OW O 0.277(2) 0.689(2) 0.3294(17) 0.385(15) Uani 0.50 1 d P
HWB H 0.2260 0.7013 0.3682 0.462 Uiso 0.50 1 d PR
HWA H 0.3269 0.7253 0.3305 0.462 Uiso 0.50 1 d PR

loop_
_atom_site_aniso_label
_atom_site_aniso_U_11
_atom_site_aniso_U_22
_atom_site_aniso_U_33
_atom_site_aniso_U_23
_atom_site_aniso_U_13
_atom_site_aniso_U_12
Fe 0.0406(4) 0.0515(5) 0.0377(4) -0.0165(3) -0.0052(3) -0.0161(3)
N1 0.053(3) 0.065(3) 0.053(3) -0.029(3) -0.005(2) -0.019(2)
C1 0.123(6) 0.044(4) 0.082(5) -0.021(4) -0.051(4) 0.006(4)
O1 0.225(10) 0.173(8) 0.176(9) -0.049(7) -0.018(7) -0.026(7)
N2 0.120(5) 0.069(4) 0.080(4) -0.040(3) -0.048(3) 0.001(3)
O2 0.238(10) 0.181(9) 0.247(10) -0.096(8) 0.014(8) -0.039(8)
C2 0.095(6) 0.090(6) 0.088(6) -0.046(5) 0.002(4) -0.025(4)
C3 0.095(6) 0.080(5) 0.092(5) -0.044(4) -0.001(4) -0.018(4)
O3 0.301(9) 0.112(5) 0.114(4) -0.058(4) -0.067(5) -0.081(5)
N3 0.193(12) 0.135(8) 0.167(11) -0.065(8) -0.003(8) -0.018(7)
O4 0.092(4) 0.132(5) 0.079(3) -0.054(3) -0.024(3) -0.033(3)
N4 0.117(5) 0.105(5) 0.071(4) -0.060(4) -0.013(3) -0.044(4)
C4 0.124(6) 0.065(4) 0.083(5) -0.048(4) -0.015(4) -0.028(4)
O5 0.064(3) 0.097(3) 0.061(3) -0.020(3) -0.015(2) -0.023(2)
N5 0.060(3) 0.054(3) 0.039(2) -0.008(2) -0.008(2) -0.025(2)
C5 0.076(4) 0.049(3) 0.049(3) -0.030(3) -0.011(3) -0.028(3)
O6 0.045(2) 0.078(3) 0.078(3) -0.028(2) -0.001(2) -0.007(2)
C6 0.055(3) 0.044(3) 0.039(3) -0.009(2) 0.002(3) -0.027(3)
N6 0.059(3) 0.099(4) 0.049(3) -0.033(3) 0.001(2) -0.017(3)
O7 0.103(4) 0.185(6) 0.081(3) -0.089(4) 0.028(3) -0.043(4)
C7 0.050(3) 0.066(4) 0.055(3) -0.022(3) -0.005(3) -0.031(3)
N7 0.078(4) 0.143(6) 0.072(4) -0.070(4) 0.019(4) -0.042(4)
N8 0.048(3) 0.060(3) 0.073(4) -0.003(3) -0.008(3) -0.025(3)
O8 0.102(4) 0.219(7) 0.089(4) -0.102(4) 0.012(3) -0.055(4)
C8 0.064(4) 0.086(5) 0.072(4) -0.034(4) 0.018(3) -0.040(4)
N9 0.056(3) 0.055(3) 0.037(2) -0.015(2) -0.007(2) -0.027(2)
O9 0.092(4) 0.103(4) 0.068(3) 0.007(3) -0.042(3) -0.043(3)
C9 0.057(3) 0.055(3) 0.050(3) -0.029(3) 0.016(3) -0.013(3)
N10 0.061(3) 0.076(3) 0.070(3) -0.008(3) -0.024(3) -0.037(3)
C10 0.060(3) 0.055(3) 0.027(3) -0.012(2) 0.002(2) -0.021(3)
O10 0.112(4) 0.123(5) 0.086(4) 0.058(3) -0.046(3) -0.027(3)
C11 0.046(3) 0.051(3) 0.040(3) -0.015(3) 0.012(2) -0.018(2)
N11 0.091(5) 0.080(4) 0.076(4) -0.021(3) 0.021(3) -0.047(4)
O11 0.153(5) 0.101(4) 0.079(3) 0.013(3) 0.008(3) -0.080(4)
N12 0.070(4) 0.089(5) 0.064(4) -0.012(3) -0.020(3) -0.020(3)
C12 0.088(5) 0.056(4) 0.031(3) 0.000(3) -0.019(3) -0.014(3)
O12 0.098(4) 0.108(4) 0.100(4) -0.012(3) -0.012(3) -0.068(3)
O13 0.072(3) 0.058(2) 0.064(2) -0.039(2) -0.014(2) -0.0212(19)
N13 0.063(3) 0.066(3) 0.048(3) -0.018(2) -0.009(2) -0.035(3)
C13 0.082(4) 0.059(4) 0.047(3) -0.019(3) 0.010(3) -0.015(3)
O14 0.043(2) 0.085(3) 0.059(2) -0.033(2) 0.0017(18) -0.025(2)
N14 0.054(3) 0.048(3) 0.041(2) -0.009(2) -0.012(2) -0.018(2)
C14 0.063(4) 0.049(3) 0.060(4) -0.009(3) -0.005(3) -0.022(3)
O15 0.071(3) 0.061(2) 0.047(2) -0.0071(19) -0.0124(19) -0.031(2)
N15 0.050(3) 0.075(3) 0.045(3) -0.023(2) -0.003(2) -0.029(2)
C15 0.056(4) 0.071(4) 0.049(3) -0.018(3) -0.002(3) -0.025(3)
O16 0.110(4) 0.127(4) 0.085(4) -0.031(3) -0.041(3) -0.031(3)
N16 0.058(4) 0.116(5) 0.075(4) -0.035(4) -0.018(3) -0.025(3)
C16 0.185(13) 0.295(18) 0.32(2) 0.185(16) -0.155(14) -0.168(14)
C17 0.260(17) 0.148(11) 0.53(3) -0.152(16) 0.21(2) -0.136(12)
C18 0.246(15) 0.267(17) 0.183(13) -0.073(12) -0.029(12) -0.092(13)
O17 0.201(7) 0.123(6) 0.170(7) -0.072(5) -0.082(6) 0.018(5)
N17 0.092(5) 0.094(5) 0.117(5) -0.017(4) -0.064(4) -0.009(4)
C19 0.133(8) 0.156(10) 0.136(9) -0.085(8) -0.063(7) -0.001(7)
C20 0.296(15) 0.081(7) 0.128(8) -0.020(6) -0.071(9) 0.017(8)
C21 0.120(9) 0.234(13) 0.234(13) -0.103(11) 0.015(8) -0.076(9)
O18 0.183(7) 0.269(9) 0.082(4) -0.083(5) -0.029(5) 0.031(7)
N18 0.093(5) 0.110(6) 0.097(5) -0.046(4) -0.016(4) -0.036(4)
C22 0.170(13) 0.204(14) 0.192(14) -0.087(12) 0.002(11) -0.046(11)
C23 0.241(15) 0.171(12) 0.199(13) -0.012(10) 0.133(12) -0.001(10)
C24 0.39(2) 0.113(9) 0.190(12) -0.085(8) 0.147(13) -0.101(11)
OW 0.39(4) 0.44(4) 0.36(3) -0.19(3) 0.02(3) -0.13(3)

loop_
_atom_type_symbol
_atom_type_description
_atom_type_scat_dispersion_real
_atom_type_scat_dispersion_imag
_atom_type_scat_source
C C 0.0033 0.0016 'International Tables Vol C Tables 4.2.6.8 and 6.1.1.4'
H H 0.0000 0.0000 'International Tables Vol C Tables 4.2.6.8 and 6.1.1.4'
N N 0.0061 0.0033 'International Tables Vol C Tables 4.2.6.8 and 6.1.1.4'
O O 0.0106 0.0060 'International Tables Vol C Tables 4.2.6.8 and 6.1.1.4'
Fe Fe 0.3463 0.8444 'International Tables Vol C Tables 4.2.6.8 and 6.1.1.4'

loop_
_geom_angle_atom_site_label_1
_geom_angle_atom_site_label_2
_geom_angle_atom_site_label_3
_geom_angle
O14 Fe O15 84.00(14)
O14 Fe O13 79.08(15)
O15 Fe O13 81.46(15)
O14 Fe N15 132.35(16)
O15 Fe N15 75.14(15)
O13 Fe N15 136.84(17)
O14 Fe N13 134.91(16)
O15 Fe N13 126.92(17)
O13 Fe N13 75.22(16)
N15 Fe N13 90.55(16)
O14 Fe N14 75.48(15)
O15 Fe N14 133.39(16)
O13 Fe N14 132.71(16)
N15 Fe N14 88.51(16)
N13 Fe N14 95.89(17)
C1 N1 O13 113.7(4)
C1 N1 C5 129.6(5)
O13 N1 C5 116.4(4)
N1 C1 N2 119.9(6)
N1 C1 C2 115.4(6)
N2 C1 C2 123.9(6)
C1 N2 H2A 120.0
C1 N2 H2B 120.0
H2A N2 H2B 120.0
C1 C2 N3 123.2(8)
C1 C2 C3 121.7(7)
N3 C2 C3 115.1(8)
C4 C3 C2 117.8(7)
C4 C3 H3A 121.1
C2 C3 H3A 121.1
O1 N3 O2 118.7(13)
O1 N3 C2 121.1(12)
O2 N3 C2 120.2(12)
O4 N4 O3 120.9(6)
O4 N4 C4 121.1(6)
O3 N4 C4 117.9(7)
C3 C4 N4 118.7(6)
C3 C4 C5 120.5(6)
N4 C4 C5 120.6(6)
O14 N5 C10 116.0(4)
O14 N5 C6 118.0(4)
C10 N5 C6 125.9(5)
N13 C5 N1 114.3(4)
N13 C5 C4 130.2(5)
N1 C5 C4 114.6(5)
N14 C6 N5 112.3(5)
N14 C6 C7 131.6(5)
N5 C6 C7 116.1(5)
C10 N6 H6A 120.0
C10 N6 H6B 120.0
H6A N6 H6B 120.0
C6 C7 C8 121.2(5)
C6 C7 N8 124.7(5)
C8 C7 N8 114.2(5)
O8 N7 O7 124.4(6)
O8 N7 C9 118.9(6)
O7 N7 C9 116.7(6)
O6 N8 O5 120.2(5)
O6 N8 C7 124.1(6)
O5 N8 C7 115.6(5)
C9 C8 C7 120.0(6)
C9 C8 H8A 120.0
C7 C8 H8A 120.0
C11 N9 O15 117.4(4)
C11 N9 C15 125.1(4)
O15 N9 C15 117.3(4)
C8 C9 C10 120.7(5)
C8 C9 N7 119.2(5)
C10 C9 N7 120.0(5)
C15 N10 H10A 120.0
C15 N10 H10B 120.0
H10A N10 H10B 120.0
N6 C10 N5 115.5(5)
N6 C10 C9 128.6(5)
N5 C10 C9 115.9(5)
N15 C11 N9 112.0(4)
N15 C11 C12 131.0(5)
N9 C11 C12 116.9(5)
O12 N11 O11 122.5(6)
O12 N11 C14 122.7(6)
O11 N11 C14 114.7(6)
O10 N12 O9 121.6(6)
O10 N12 C12 122.3(6)
O9 N12 C12 115.4(6)
C11 C12 C13 121.1(5)
C11 C12 N12 124.2(6)
C13 C12 N12 114.6(5)
N1 O13 Fe 116.2(3)
C5 N13 Fe 117.5(3)
C5 N13 H13A 121.2
Fe N13 H13A 121.2
C14 C13 C12 118.0(6)
C14 C13 H13B 121.0
C12 C13 H13B 121.0
N5 O14 Fe 115.4(3)
C6 N14 Fe 118.4(3)
C6 N14 H14A 120.8
Fe N14 H14A 120.8
C13 C14 C15 123.6(6)
C13 C14 N11 118.7(6)
C15 C14 N11 117.7(5)
N9 O15 Fe 115.6(3)
C11 N15 Fe 119.4(3)
C11 N15 H15A 120.3
Fe N15 H15A 120.3
N10 C15 N9 114.1(5)
N10 C15 C14 130.7(5)
N9 C15 C14 115.2(5)
C16 N16 C18 133.5(13)
C16 N16 C17 123.6(12)
C18 N16 C17 102.9(9)
N16 C16 O16 124.3(19)
N16 C16 H16B 117.9
O16 C16 H16B 117.9
N16 C17 H17A 109.5
N16 C17 H17B 109.5
H17A C17 H17B 109.5
N16 C17 H17C 109.5
H17A C17 H17C 109.5
H17B C17 H17C 109.5
N16 C18 H18A 109.5
N16 C18 H18B 109.5
H18A C18 H18B 109.5
N16 C18 H18C 109.5
H18A C18 H18C 109.5
H18B C18 H18C 109.5
C19 N17 C20 119.0(9)
C19 N17 C21 119.8(9)
C20 N17 C21 121.2(7)
O17 C19 N17 122.1(11)
O17 C19 H19A 119.0
N17 C19 H19A 119.0
N17 C20 H20A 109.5
N17 C20 H20B 109.5
H20A C20 H20B 109.5
N17 C20 H20C 109.5
H20A C20 H20C 109.5
H20B C20 H20C 109.5
N17 C21 H21A 109.5
N17 C21 H21B 109.5
H21A C21 H21B 109.5
N17 C21 H21C 109.5
H21A C21 H21C 109.5
H21B C21 H21C 109.5
C22 N18 C24 137.7(11)
C22 N18 C23 105.5(10)
C24 N18 C23 116.7(9)
N18 C22 O18 112.1(13)
N18 C22 H22A 124.0
O18 C22 H22A 124.0
N18 C23 H23A 109.5
N18 C23 H23B 109.5
H23A C23 H23B 109.5
N18 C23 H23C 109.5
H23A C23 H23C 109.5
H23B C23 H23C 109.5
N18 C24 H24A 109.5
N18 C24 H24B 109.5
H24A C24 H24B 109.5
N18 C24 H24C 109.5
H24A C24 H24C 109.5
H24B C24 H24C 109.5
HWB OW HWA 107.3

loop_
_geom_bond_atom_site_label_1
_geom_bond_atom_site_label_2
_geom_bond_distance
Fe O14 2.007(3)
Fe O15 2.011(4)
Fe O13 2.017(4)
Fe N15 2.055(4)
Fe N13 2.065(4)
Fe N14 2.084(4)
N1 C1 1.295(7)
N1 O13 1.340(5)
N1 C5 1.360(6)
C1 N2 1.325(7)
C1 C2 1.410(9)
O1 N3 1.262(11)
N2 H2A 0.8600
N2 H2B 0.8600
O2 N3 1.269(11)
C2 N3 1.411(12)
C2 C3 1.415(8)
C3 C4 1.385(8)
C3 H3A 0.9300
O3 N4 1.235(7)
O4 N4 1.188(6)
N4 C4 1.411(7)
C4 C5 1.436(7)
O5 N8 1.255(6)
N5 O14 1.365(5)
N5 C10 1.366(6)
N5 C6 1.373(6)
C5 N13 1.291(6)
O6 N8 1.223(6)
C6 N14 1.299(6)
C6 C7 1.376(7)
N6 C10 1.318(6)
N6 H6A 0.8600
N6 H6B 0.8600
O7 N7 1.263(6)
C7 C8 1.400(7)
C7 N8 1.432(6)
N7 O8 1.191(6)
N7 C9 1.448(7)
C8 C9 1.361(7)
C8 H8A 0.9300
N9 C11 1.361(6)
N9 O15 1.362(5)
N9 C15 1.376(6)
O9 N12 1.228(6)
C9 C10 1.412(7)
N10 C15 1.338(6)
N10 H10A 0.8600
N10 H10B 0.8600
O10 N12 1.200(6)
C11 N15 1.308(6)
C11 C12 1.381(7)
N11 O12 1.185(6)
N11 O11 1.276(6)
N11 C14 1.465(7)
N12 C12 1.439(6)
C12 C13 1.407(8)
N13 H13A 0.8600
C13 C14 1.351(7)
C13 H13B 0.9300
N14 H14A 0.8600
C14 C15 1.388(7)
N15 H15A 0.8600
O16 C16 1.321(15)
N16 C16 1.210(12)
N16 C18 1.380(11)
N16 C17 1.423(14)
C16 H16B 0.9300
C17 H17A 0.9600
C17 H17B 0.9600
C17 H17C 0.9600
C18 H18A 0.9600
C18 H18B 0.9600
C18 H18C 0.9600
O17 C19 1.261(10)
N17 C19 1.273(8)
N17 C20 1.428(9)
N17 C21 1.450(10)
C19 H19A 0.9300
C20 H20A 0.9600
C20 H20B 0.9600
C20 H20C 0.9600
C21 H21A 0.9600
C21 H21B 0.9600
C21 H21C 0.9600
O18 C22 1.335(13)
N18 C22 1.305(13)
N18 C24 1.376(12)
N18 C23 1.431(11)
C22 H22A 0.9300
C23 H23A 0.9600
C23 H23B 0.9600
C23 H23C 0.9600
C24 H24A 0.9600
C24 H24B 0.9600
C24 H24C 0.9600
OW HWB 0.8499
OW HWA 0.8500

loop_
_geom_torsion_atom_site_label_1
_geom_torsion_atom_site_label_2
_geom_torsion_atom_site_label_3
_geom_torsion_atom_site_label_4
_geom_torsion
O13 N1 C1 N2 17.4(10)
C5 N1 C1 N2 -169.4(6)
O13 N1 C1 C2 -172.5(6)
C5 N1 C1 C2 0.7(12)
N1 C1 C2 N3 177.4(9)
N2 C1 C2 N3 -13.0(14)
N1 C1 C2 C3 -2.9(12)
N2 C1 C2 C3 166.7(7)
C1 C2 C3 C4 0.2(12)
N3 C2 C3 C4 179.9(8)
C1 C2 N3 O1 -1.4(18)
C3 C2 N3 O1 178.9(11)
C1 C2 N3 O2 -178.8(11)
C3 C2 N3 O2 1.5(16)
C2 C3 C4 N4 -179.5(7)
C2 C3 C4 C5 4.6(11)
O4 N4 C4 C3 -179.1(7)
O3 N4 C4 C3 3.3(11)
O4 N4 C4 C5 -3.3(11)
O3 N4 C4 C5 179.1(7)
C1 N1 C5 N13 -166.6(6)
O13 N1 C5 N13 6.5(7)
C1 N1 C5 C4 3.9(10)
O13 N1 C5 C4 177.0(5)
C3 C4 C5 N13 162.1(7)
N4 C4 C5 N13 -13.6(11)
C3 C4 C5 N1 -6.5(10)
N4 C4 C5 N1 177.7(6)
O14 N5 C6 N14 -0.3(6)
C10 N5 C6 N14 175.3(5)
O14 N5 C6 C7 179.5(4)
C10 N5 C6 C7 -4.9(7)
N14 C6 C7 C8 -178.6(5)
N5 C6 C7 C8 1.7(8)
N14 C6 C7 N8 1.7(9)
N5 C6 C7 N8 -178.0(5)
C6 C7 N8 O6 179.3(5)
C8 C7 N8 O6 -0.4(8)
C6 C7 N8 O5 -3.0(8)
C8 C7 N8 O5 177.3(5)
C6 C7 C8 C9 1.4(9)
N8 C7 C8 C9 -178.9(5)
C7 C8 C9 C10 -1.7(9)
C7 C8 C9 N7 -178.0(5)
O8 N7 C9 C8 -175.0(6)
O7 N7 C9 C8 2.6(9)
O8 N7 C9 C10 8.6(10)
O7 N7 C9 C10 -173.8(6)
O14 N5 C10 N6 -0.4(7)
C6 N5 C10 N6 -176.0(5)
O14 N5 C10 C9 -179.7(4)
C6 N5 C10 C9 4.7(7)
C8 C9 C10 N6 179.7(6)
N7 C9 C10 N6 -4.0(9)
C8 C9 C10 N5 -1.1(8)
N7 C9 C10 N5 175.2(5)
O15 N9 C11 N15 -4.0(6)
C15 N9 C11 N15 180.0(5)
O15 N9 C11 C12 178.9(5)
C15 N9 C11 C12 2.8(8)
N15 C11 C12 C13 -178.5(5)
N9 C11 C12 C13 -2.0(8)
N15 C11 C12 N12 -2.1(10)
N9 C11 C12 N12 174.4(5)
O10 N12 C12 C11 -175.7(7)
O9 N12 C12 C11 13.8(9)
O10 N12 C12 C13 1.0(10)
O9 N12 C12 C13 -169.5(6)
C1 N1 O13 Fe 170.4(5)
C5 N1 O13 Fe -3.7(6)
O14 Fe O13 N1 -142.3(4)
O15 Fe O13 N1 132.2(4)
N15 Fe O13 N1 74.8(4)
N13 Fe O13 N1 0.3(3)
N14 Fe O13 N1 -84.0(4)
N1 C5 N13 Fe -6.3(6)
C4 C5 N13 Fe -175.0(6)
O14 Fe N13 C5 60.7(5)
O15 Fe N13 C5 -63.7(5)
O13 Fe N13 C5 3.4(4)
N15 Fe N13 C5 -135.4(4)
N14 Fe N13 C5 136.0(4)
C11 C12 C13 C14 0.2(9)
N12 C12 C13 C14 -176.6(5)
C10 N5 O14 Fe 179.3(3)
C6 N5 O14 Fe -4.8(5)
O15 Fe O14 N5 -132.4(3)
O13 Fe O14 N5 145.2(3)
N15 Fe O14 N5 -68.8(4)
N13 Fe O14 N5 89.2(4)
N14 Fe O14 N5 5.4(3)
N5 C6 N14 Fe 5.1(5)
C7 C6 N14 Fe -174.6(5)
O14 Fe N14 C6 -6.0(4)
O15 Fe N14 C6 60.9(4)
O13 Fe N14 C6 -65.6(4)
N15 Fe N14 C6 128.7(4)
N13 Fe N14 C6 -140.9(4)
C12 C13 C14 C15 1.1(9)
C12 C13 C14 N11 -177.4(5)
O12 N11 C14 C13 -175.3(6)
O11 N11 C14 C13 0.2(9)
O12 N11 C14 C15 6.1(10)
O11 N11 C14 C15 -178.4(6)
C11 N9 O15 Fe 7.8(5)
C15 N9 O15 Fe -175.9(4)
O14 Fe O15 N9 130.6(3)
O13 Fe O15 N9 -149.6(3)
N15 Fe O15 N9 -6.2(3)
N13 Fe O15 N9 -85.4(4)
N14 Fe O15 N9 67.1(4)
N9 C11 N15 Fe -1.6(6)
C12 C11 N15 Fe 175.1(5)
O14 Fe N15 C11 -62.8(5)
O15 Fe N15 C11 4.3(4)
O13 Fe N15 C11 63.8(5)
N13 Fe N15 C11 132.6(4)
N14 Fe N15 C11 -131.5(4)
C11 N9 C15 N10 177.0(5)
O15 N9 C15 N10 1.0(7)
C11 N9 C15 C14 -1.6(8)
O15 N9 C15 C14 -177.7(5)
C13 C14 C15 N10 -178.8(6)
N11 C14 C15 N10 -0.3(10)
C13 C14 C15 N9 -0.5(9)
N11 C14 C15 N9 178.1(5)
C18 N16 C16 O16 -179.6(10)
C17 N16 C16 O16 -1.2(16)
C20 N17 C19 O17 174.4(9)
C21 N17 C19 O17 -4.4(16)
C24 N18 C22 O18 7.6(19)
C23 N18 C22 O18 -177.1(9)
